data_1535728
loop_
_publ_author_name
'Murashov, E.V.'
'Velikodnyi, Yu.A.'
'Zhuravlev, V.D.'

_publ_section_title
;
 Crystal structures of double pyrovanadates CaMgV2O7 and CaCoV2O7
;
_journal_name_full 'Zhurnal Neorganicheskoi Khimii'
_journal_page_first 1453
_journal_page_last 1454
_journal_volume 38
_journal_year 1993
_chemical_formula_sum 'Ca Mg O7 V2'
_chemical_name_systematic 'Ca Mg V2 O7'
_space_group_IT_number 14
_symmetry_space_group_name_Hall '-P 2ybc'
_symmetry_space_group_name_H-M 'P 1 21/c 1'
_cell_angle_alpha 90
_cell_angle_beta 99.12
_cell_angle_gamma 90
_cell_formula_units_Z 8
_cell_length_a 6.756
_cell_length_b 14.495
_cell_length_c 11.253
_cell_volume 1088.056
_citation_journal_id_ASTM ZNOKAQ
_cod_data_source_file Murashov_ZNOKAQ_1993_1372.cif
_cod_data_source_block Ca1Mg1O7V2
_cod_original_formula_sum 'Ca1 Mg1 O7 V2'
_cod_database_code 1535728

loop_
_symmetry_equiv_pos_as_xyz
x,y,z
-x,y+1/2,-z+1/2
-x,-y,-z
x,-y-1/2,z-1/2

loop_
_atom_site_label
_atom_site_type_symbol
_atom_site_fract_x
_atom_site_fract_y
_atom_site_fract_z
_atom_site_occupancy
_atom_site_U_iso_or_equiv
O1 O-2 0.5729 0.1077 0.7957 1 0.0
O13 O-2 0.0078 0.3583 0.6242 1 0.0
Mg1 Mg+2 -0.0062 0.2537 0.2492 1 0.0
O7 O-2 0.2336 -0.0264 0.5546 1 0.0
Mg2 Mg+2 0.3589 0.1737 0.4256 1 0.0
O4 O-2 0.6891 0.2714 0.7014 1 0.0
V2 V+5 0.4211 0.0143 0.6873 1 0.0
O8 O-2 0.2892 -0.0214 0.7904 1 0.0
O2 O-2 0.3086 0.2517 0.7724 1 0.0
V1 V+5 0.4905 0.2048 0.7058 1 0.0
Ca1 Ca+2 0.6664 0.1277 0.0213 1 0.0
V4 V+5 0.1578 0.3722 0.5145 1 0.0
O6 O-2 0.6121 -0.056 0.677 1 0.0
O14 O-2 0.2521 0.4778 0.5344 1 0.0
Ca2 Ca+2 0.9309 0.0029 0.7599 1 0.0
O11 O-2 0.3179 -0.2119 0.5489 1 0.0
O12 O-2 0.0048 0.3626 0.3794 1 0.0
O3 O-2 0.3541 0.2939 0.5287 1 0.0
O10 O-2 0.0379 -0.135 0.3708 1 0.0
O9 O-2 -0.0472 -0.155 0.6117 1 0.0
O5 O-2 0.4062 0.1222 0.5907 1 0.0
V3 V+5 0.1324 -0.1341 0.52 1 0.0
